data_7122611
loop_
_publ_author_name
'Wu, Yue'
'Zhang, Xu'
'Zhang, Yun-Qin'
'Yang, Ming'
'Chen, Zhong-Ning'

_publ_section_title
;
 Achievement of ligand-field induced thermochromic luminescence via
 two-step single-crystal to single-crystal transformations.
;
_journal_issue 99
_journal_name_full 'Chemical communications (Cambridge, England)'
_journal_page_first 13961
_journal_page_last 13964
_journal_paper_doi 10.1039/c8cc08665f
_journal_volume 54
_journal_year 2018
_chemical_formula_sum 'C29 H23 Br2 Mn N O2 P2'
_chemical_formula_weight 694.18
_space_group_crystal_system triclinic
_space_group_IT_number 2
_space_group_name_Hall '-P 1'
_space_group_name_H-M_alt 'P -1'
_symmetry_space_group_name_Hall '-P 1'
_symmetry_space_group_name_H-M 'P -1'
_atom_sites_solution_hydrogens geom
_audit_creation_method SHELXL-2016/6
_audit_update_record
;
2018-10-11 deposited with the CCDC.
2018-11-20 downloaded from the CCDC.
;
_cell_angle_alpha 85.451(5)
_cell_angle_beta 68.607(5)
_cell_angle_gamma 82.521(6)
_cell_formula_units_Z 2
_cell_length_a 10.4577(17)
_cell_length_b 12.4576(19)
_cell_length_c 12.4979(18)
_cell_measurement_reflns_used 7715
_cell_measurement_temperature 400(2)
_cell_measurement_theta_max 25.29
_cell_measurement_theta_min 2.36
_cell_volume 1502.2(4)
_computing_structure_refinement 'SHELXL-2016/6 (Sheldrick, 2016)'
_diffrn_ambient_temperature 400(2)
_diffrn_measured_fraction_theta_full 0.987
_diffrn_measured_fraction_theta_max 0.987
_diffrn_measurement_device_type 'Bruker APEX-II CCD'
_diffrn_measurement_method '\f and \w scans'
_diffrn_radiation_type MoK\a
_diffrn_radiation_wavelength 0.71073
_diffrn_reflns_av_R_equivalents 0.1537
_diffrn_reflns_av_unetI/netI 0.0863
_diffrn_reflns_Laue_measured_fraction_full 0.987
_diffrn_reflns_Laue_measured_fraction_max 0.987
_diffrn_reflns_limit_h_max 12
_diffrn_reflns_limit_h_min -12
_diffrn_reflns_limit_k_max 14
_diffrn_reflns_limit_k_min -14
_diffrn_reflns_limit_l_max 14
_diffrn_reflns_limit_l_min -14
_diffrn_reflns_number 25651
_diffrn_reflns_point_group_measured_fraction_full 0.987
_diffrn_reflns_point_group_measured_fraction_max 0.987
_diffrn_reflns_theta_full 25.000
_diffrn_reflns_theta_max 25.000
_diffrn_reflns_theta_min 2.528
_exptl_absorpt_coefficient_mu 3.232
_exptl_absorpt_correction_T_max 0.724
_exptl_absorpt_correction_T_min 0.465
_exptl_absorpt_correction_type multi-scan
_exptl_crystal_colour colourless
_exptl_crystal_density_diffrn 1.535
_exptl_crystal_description block
_exptl_crystal_F_000 690
_exptl_crystal_size_max 0.400
_exptl_crystal_size_mid 0.200
_exptl_crystal_size_min 0.100
_refine_diff_density_max 0.533
_refine_diff_density_min -0.711
_refine_diff_density_rms 0.086
_refine_ls_extinction_method none
_refine_ls_goodness_of_fit_ref 1.017
_refine_ls_hydrogen_treatment constr
_refine_ls_matrix_type full
_refine_ls_number_parameters 334
_refine_ls_number_reflns 5225
_refine_ls_number_restraints 12
_refine_ls_restrained_S_all 1.027
_refine_ls_R_factor_all 0.0936
_refine_ls_R_factor_gt 0.0585
_refine_ls_shift/su_max 0.002
_refine_ls_shift/su_mean 0.000
_refine_ls_structure_factor_coef Fsqd
_refine_ls_weighting_details 'w=1/[\s^2^(Fo^2^)+(0.0748P)^2^+1.1274P] where P=(Fo^2^+2Fc^2^)/3'
_refine_ls_weighting_scheme calc
_refine_ls_wR_factor_gt 0.1435
_refine_ls_wR_factor_ref 0.1695
_reflns_Friedel_coverage 0.000
_reflns_number_gt 3446
_reflns_number_total 5225
_reflns_threshold_expression 'I > 2\s(I)'
_cod_data_source_file c8cc08665f2.cif
_cod_data_source_block 400_K
_cod_depositor_comments
;
The following automatic conversions were performed:

'_exptl_absorpt_correction_type' value 'Multi-scan' changed to
'multi-scan' according to
/home/data/users/saulius/crontab/automatic-downloads/rss-feeds/RSC/lib/dictionaries/cif_core.dic
dictionary named 'cif_core.dic' version 2.4.2 from 2011-04-26.

Automatic conversion script
Id: cif_fix_values 4973 2017-02-22 13:04:09Z antanas 

 Adding full bibliography for 7122609--7122621.cif.
;
_cod_database_code 7122611
_shelx_shelxl_version_number 2016/6
_shelx_space_group_comment
;
The symmetry employed for this shelxl refinement is uniquely defined
by the following loop, which should always be used as a source of
symmetry information in preference to the above space-group names.
They are only intended as comments.
;
_shelx_estimated_absorpt_t_min 0.358
_shelx_estimated_absorpt_t_max 0.738

loop_
_space_group_symop_operation_xyz
'x, y, z'
'-x, -y, -z'

loop_
_atom_site_label
_atom_site_type_symbol
_atom_site_fract_x
_atom_site_fract_y
_atom_site_fract_z
_atom_site_U_iso_or_equiv
_atom_site_adp_type
_atom_site_occupancy
_atom_site_site_symmetry_order
_atom_site_calc_flag
_atom_site_refinement_flags_posn
_atom_site_refinement_flags_adp
Br1 Br -0.14331(8) 1.01608(5) 0.78613(5) 0.0879(3) Uani 1 1 d . .
Br2 Br -0.14759(11) 0.85605(6) 1.09135(6) 0.1153(3) Uani 1 1 d . .
Mn1 Mn -0.05718(8) 0.85720(6) 0.88040(7) 0.0653(3) Uani 1 1 d . .
P2 P 0.78188(13) 0.68687(10) 0.78311(12) 0.0581(3) Uani 1 1 d . .
P1 P 0.29068(15) 0.76539(13) 0.74002(14) 0.0743(4) Uani 1 1 d . .
N1 N 0.5269(4) 0.7416(3) 0.7798(3) 0.0548(9) Uani 1 1 d . .
O2 O 0.8716(4) 0.7274(3) 0.8363(4) 0.0847(12) Uani 1 1 d . .
C1 C 0.6094(5) 0.7585(4) 0.8361(4) 0.0565(12) Uani 1 1 d . .
O1 O 0.1463(4) 0.8119(4) 0.8055(5) 0.1110(16) Uani 1 1 d . .
C4 C 0.3521(6) 0.8658(4) 0.9037(5) 0.0728(15) Uani 1 1 d . .
H4A H 0.263937 0.902869 0.924541 0.087 Uiso 1 1 calc R U
C5 C 0.4003(5) 0.7944(4) 0.8141(4) 0.0596(12) Uani 1 1 d . .
C3 C 0.4377(6) 0.8798(5) 0.9603(6) 0.0831(18) Uani 1 1 d . .
H3A H 0.407496 0.926382 1.021340 0.100 Uiso 1 1 calc R U
C2 C 0.5675(6) 0.8261(4) 0.9279(5) 0.0696(14) Uani 1 1 d . .
H2B H 0.626215 0.834751 0.966598 0.084 Uiso 1 1 calc R U
C15 C 0.9318(18) 0.7525(12) 0.4009(9) 0.211(8) Uani 1 1 d . .
H15A H 0.977670 0.764885 0.322598 0.253 Uiso 1 1 calc R U
C25 C 0.2440(13) 0.5621(6) 0.8313(7) 0.149(4) Uani 1 1 d D .
H25A H 0.191687 0.597896 0.898500 0.179 Uiso 1 1 calc R U
C21 C 0.4342(18) 0.8952(9) 0.3730(9) 0.160(5) Uani 1 1 d . .
H21A H 0.459801 0.923179 0.297804 0.192 Uiso 1 1 calc R U
C11 C 0.6672(11) 0.4950(6) 0.8171(14) 0.201(7) Uani 1 1 d . .
H11A H 0.592604 0.534495 0.803305 0.241 Uiso 1 1 calc R U
C26 C 0.2534(12) 0.4518(7) 0.8354(9) 0.145(4) Uani 1 1 d D .
H26A H 0.202464 0.416098 0.902711 0.174 Uiso 1 1 calc R U
C20 C 0.5329(12) 0.8633(7) 0.4208(7) 0.124(3) Uani 1 1 d . .
H20A H 0.626058 0.867893 0.378679 0.149 Uiso 1 1 calc R U
C12 C 0.8411(6) 0.7064(5) 0.6316(5) 0.0732(15) Uani 1 1 d . .
C8 C 0.8747(17) 0.3754(9) 0.8651(8) 0.172(6) Uani 1 1 d . .
H8A H 0.946820 0.334748 0.881586 0.207 Uiso 1 1 calc R U
C10 C 0.6688(17) 0.3832(9) 0.835(2) 0.289(12) Uani 1 1 d . .
H10A H 0.599498 0.347327 0.828224 0.347 Uiso 1 1 calc R U
C19 C 0.4900(9) 0.8246(6) 0.5324(6) 0.100(2) Uani 1 1 d . .
H19A H 0.555902 0.801235 0.565360 0.119 Uiso 1 1 calc R U
C6 C 0.7691(7) 0.5466(5) 0.8194(6) 0.0848(18) Uani 1 1 d . .
C16 C 0.908(3) 0.6522(13) 0.4415(11) 0.371(19) Uani 1 1 d . .
H16A H 0.922737 0.596952 0.391070 0.445 Uiso 1 1 calc R U
C24 C 0.3053(6) 0.6227(6) 0.7367(6) 0.0884(19) Uani 1 1 d D .
C29 C 0.385(2) 0.5644(8) 0.6466(10) 0.335(16) Uani 1 1 d D .
H29A H 0.436920 0.599884 0.579543 0.402 Uiso 1 1 calc R U
C9 C 0.7714(19) 0.3293(9) 0.8612(14) 0.198(9) Uani 1 1 d . .
H9A H 0.769980 0.255250 0.877803 0.237 Uiso 1 1 calc R U
C18 C 0.3545(7) 0.8192(6) 0.5967(6) 0.0878(18) Uani 1 1 d . .
C23 C 0.2615(12) 0.8495(13) 0.5429(10) 0.206(7) Uani 1 1 d . .
H23A H 0.167966 0.844619 0.582992 0.248 Uiso 1 1 calc R U
C13 C 0.8492(12) 0.8095(7) 0.5831(6) 0.133(3) Uani 1 1 d . .
H13A H 0.823550 0.867090 0.632308 0.159 Uiso 1 1 calc R U
C7 C 0.8746(10) 0.4869(6) 0.8439(7) 0.119(3) Uani 1 1 d . .
H7A H 0.947385 0.521029 0.846481 0.143 Uiso 1 1 calc R U
C14 C 0.8920(13) 0.8328(10) 0.4685(8) 0.154(4) Uani 1 1 d . .
H14A H 0.892502 0.903976 0.439781 0.185 Uiso 1 1 calc R U
C22 C 0.3040(19) 0.8860(18) 0.4333(13) 0.261(11) Uani 1 1 d . .
H22A H 0.238767 0.905616 0.398859 0.313 Uiso 1 1 calc R U
C17 C 0.862(2) 0.6300(8) 0.5598(9) 0.253(10) Uani 1 1 d . .
H17A H 0.845440 0.559789 0.587841 0.303 Uiso 1 1 calc R U
C27 C 0.3333(16) 0.3942(9) 0.7458(11) 0.218(8) Uani 1 1 d D .
H27A H 0.347452 0.318917 0.749117 0.261 Uiso 1 1 calc R U
C28 C 0.392(3) 0.4538(8) 0.6498(11) 0.41(2) Uani 1 1 d D U
H28A H 0.440349 0.417808 0.581868 0.494 Uiso 1 1 calc R U

loop_
_atom_site_aniso_label
_atom_site_aniso_U_11
_atom_site_aniso_U_22
_atom_site_aniso_U_33
_atom_site_aniso_U_23
_atom_site_aniso_U_13
_atom_site_aniso_U_12
Br1 0.1000(5) 0.0733(4) 0.0827(4) 0.0082(3) -0.0305(4) 0.0047(3)
Br2 0.1612(8) 0.1027(5) 0.0695(4) 0.0026(4) -0.0408(5) 0.0244(5)
Mn1 0.0467(5) 0.0770(5) 0.0694(5) -0.0064(4) -0.0223(4) 0.0095(4)
P2 0.0486(7) 0.0538(7) 0.0687(8) -0.0024(6) -0.0201(6) 0.0026(5)
P1 0.0436(8) 0.0889(10) 0.0894(10) -0.0219(8) -0.0227(7) 0.0048(7)
N1 0.040(2) 0.055(2) 0.063(2) -0.0095(19) -0.0133(19) 0.0037(17)
O2 0.064(3) 0.089(3) 0.109(3) -0.018(2) -0.044(2) 0.009(2)
C1 0.060(3) 0.048(2) 0.056(3) 0.001(2) -0.015(2) -0.003(2)
O1 0.045(2) 0.142(4) 0.139(4) -0.054(3) -0.023(3) 0.014(2)
C4 0.046(3) 0.061(3) 0.098(4) -0.024(3) -0.009(3) 0.004(2)
C5 0.051(3) 0.052(3) 0.069(3) -0.009(2) -0.014(2) 0.003(2)
C3 0.061(4) 0.083(4) 0.096(4) -0.046(3) -0.010(3) -0.006(3)
C2 0.064(4) 0.075(3) 0.068(3) -0.018(3) -0.018(3) -0.008(3)
C15 0.297(19) 0.166(10) 0.084(7) -0.003(7) -0.007(8) 0.097(11)
C25 0.231(13) 0.091(6) 0.112(7) -0.004(5) -0.054(8) 0.003(7)
C21 0.246(16) 0.145(8) 0.096(7) 0.011(6) -0.086(9) 0.022(9)
C11 0.117(8) 0.058(4) 0.42(2) 0.010(7) -0.095(11) -0.015(4)
C26 0.182(11) 0.104(7) 0.145(8) 0.012(6) -0.052(8) -0.027(7)
C20 0.158(9) 0.119(6) 0.094(6) 0.014(5) -0.042(6) -0.031(6)
C12 0.056(3) 0.080(4) 0.068(3) -0.006(3) -0.009(3) 0.011(3)
C8 0.251(16) 0.103(8) 0.101(6) 0.018(6) -0.030(8) 0.089(9)
C10 0.161(13) 0.063(6) 0.56(4) 0.023(11) -0.042(17) -0.014(7)
C19 0.101(6) 0.111(5) 0.096(5) 0.020(4) -0.049(5) -0.016(4)
C6 0.076(4) 0.057(3) 0.100(5) 0.000(3) -0.011(3) 0.006(3)
C16 0.73(5) 0.165(12) 0.087(8) -0.047(8) -0.053(15) 0.15(2)
C24 0.064(4) 0.104(5) 0.095(5) -0.035(4) -0.014(3) -0.022(3)
C29 0.55(3) 0.129(9) 0.160(10) -0.071(8) 0.130(16) -0.165(15)
C9 0.197(16) 0.074(7) 0.220(14) 0.020(7) 0.036(12) -0.005(8)
C18 0.078(5) 0.101(5) 0.091(4) -0.012(4) -0.044(4) 0.017(3)
C23 0.114(8) 0.37(2) 0.135(9) 0.033(11) -0.074(7) 0.034(10)
C13 0.197(11) 0.119(6) 0.073(5) 0.020(4) -0.028(5) -0.058(6)
C7 0.149(8) 0.085(5) 0.109(6) 0.003(4) -0.047(6) 0.040(5)
C14 0.185(11) 0.158(9) 0.092(6) 0.024(6) -0.011(7) -0.053(8)
C22 0.172(14) 0.47(3) 0.118(10) 0.024(13) -0.075(10) 0.080(17)
C17 0.52(3) 0.103(7) 0.095(7) -0.029(6) -0.096(12) 0.066(11)
C27 0.280(19) 0.123(8) 0.192(12) -0.054(9) 0.016(12) -0.088(10)
C28 0.67(4) 0.134(10) 0.201(14) -0.101(10) 0.17(2) -0.165(17)

loop_
_atom_type_symbol
_atom_type_description
_atom_type_scat_dispersion_real
_atom_type_scat_dispersion_imag
_atom_type_scat_source
C C 0.0033 0.0016 'International Tables Vol C Tables 4.2.6.8 and 6.1.1.4'
H H 0.0000 0.0000 'International Tables Vol C Tables 4.2.6.8 and 6.1.1.4'
N N 0.0061 0.0033 'International Tables Vol C Tables 4.2.6.8 and 6.1.1.4'
O O 0.0106 0.0060 'International Tables Vol C Tables 4.2.6.8 and 6.1.1.4'
P P 0.1023 0.0942 'International Tables Vol C Tables 4.2.6.8 and 6.1.1.4'
Mn Mn 0.3368 0.7283 'International Tables Vol C Tables 4.2.6.8 and 6.1.1.4'
Br Br -0.2901 2.4595 'International Tables Vol C Tables 4.2.6.8 and 6.1.1.4'

loop_
_geom_angle_atom_site_label_1
_geom_angle_atom_site_label_2
_geom_angle_atom_site_label_3
_geom_angle
_geom_angle_site_symmetry_1
_geom_angle_site_symmetry_3
O1 Mn1 O2 98.02(18) . 1_455
O1 Mn1 Br2 115.90(16) . .
O2 Mn1 Br2 105.98(13) 1_455 .
O1 Mn1 Br1 114.07(18) . .
O2 Mn1 Br1 105.08(12) 1_455 .
Br2 Mn1 Br1 115.17(4) . .
O2 P2 C12 113.4(3) . .
O2 P2 C6 109.4(3) . .
C12 P2 C6 109.4(3) . .
O2 P2 C1 110.6(2) . .
C12 P2 C1 105.6(2) . .
C6 P2 C1 108.3(3) . .
O1 P1 C18 112.6(3) . .
O1 P1 C24 111.9(3) . .
C18 P1 C24 108.9(3) . .
O1 P1 C5 108.5(3) . .
C18 P1 C5 109.1(3) . .
C24 P1 C5 105.7(3) . .
C5 N1 C1 117.5(4) . .
P2 O2 Mn1 148.5(3) . 1_655
N1 C1 C2 122.8(5) . .
N1 C1 P2 115.4(3) . .
C2 C1 P2 121.7(4) . .
P1 O1 Mn1 170.8(3) . .
C3 C4 C5 118.1(5) . .
C3 C4 H4A 121.0 . .
C5 C4 H4A 121.0 . .
N1 C5 C4 123.0(5) . .
N1 C5 P1 116.0(4) . .
C4 C5 P1 120.9(4) . .
C2 C3 C4 120.4(5) . .
C2 C3 H3A 119.8 . .
C4 C3 H3A 119.8 . .
C3 C2 C1 118.2(5) . .
C3 C2 H2B 120.9 . .
C1 C2 H2B 120.9 . .
C14 C15 C16 121.0(11) . .
C14 C15 H15A 119.5 . .
C16 C15 H15A 119.5 . .
C24 C25 C26 124.5(9) . .
C24 C25 H25A 117.8 . .
C26 C25 H25A 117.8 . .
C22 C21 C20 119.9(11) . .
C22 C21 H21A 120.1 . .
C20 C21 H21A 120.1 . .
C6 C11 C10 121.7(12) . .
C6 C11 H11A 119.1 . .
C10 C11 H11A 119.1 . .
C27 C26 C25 121.6(10) . .
C27 C26 H26A 119.2 . .
C25 C26 H26A 119.2 . .
C19 C20 C21 118.0(10) . .
C19 C20 H20A 121.0 . .
C21 C20 H20A 121.0 . .
C17 C12 C13 115.0(7) . .
C17 C12 P2 124.4(7) . .
C13 C12 P2 120.0(5) . .
C9 C8 C7 118.5(13) . .
C9 C8 H8A 120.7 . .
C7 C8 H8A 120.7 . .
C9 C10 C11 118.2(15) . .
C9 C10 H10A 120.9 . .
C11 C10 H10A 120.9 . .
C20 C19 C18 122.2(8) . .
C20 C19 H19A 118.9 . .
C18 C19 H19A 118.9 . .
C11 C6 C7 117.7(7) . .
C11 C6 P2 123.8(6) . .
C7 C6 P2 118.3(6) . .
C15 C16 C17 119.8(13) . .
C15 C16 H16A 120.1 . .
C17 C16 H16A 120.1 . .
C29 C24 C25 113.5(8) . .
C29 C24 P1 124.8(6) . .
C25 C24 P1 121.4(5) . .
C24 C29 C28 121.9(10) . .
C24 C29 H29A 119.0 . .
C28 C29 H29A 119.0 . .
C8 C9 C10 122.9(12) . .
C8 C9 H9A 118.6 . .
C10 C9 H9A 118.6 . .
C19 C18 C23 116.9(8) . .
C19 C18 P1 125.0(5) . .
C23 C18 P1 117.9(8) . .
C22 C23 C18 120.7(12) . .
C22 C23 H23A 119.7 . .
C18 C23 H23A 119.7 . .
C14 C13 C12 124.4(9) . .
C14 C13 H13A 117.8 . .
C12 C13 H13A 117.8 . .
C6 C7 C8 120.8(11) . .
C6 C7 H7A 119.6 . .
C8 C7 H7A 119.6 . .
C15 C14 C13 117.4(10) . .
C15 C14 H14A 121.3 . .
C13 C14 H14A 121.3 . .
C21 C22 C23 122.3(12) . .
C21 C22 H22A 118.9 . .
C23 C22 H22A 118.9 . .
C12 C17 C16 120.9(12) . .
C12 C17 H17A 119.5 . .
C16 C17 H17A 119.5 . .
C26 C27 C28 114.3(11) . .
C26 C27 H27A 122.8 . .
C28 C27 H27A 122.8 . .
C27 C28 C29 123.6(11) . .
C27 C28 H28A 118.2 . .
C29 C28 H28A 118.2 . .

loop_
_geom_bond_atom_site_label_1
_geom_bond_atom_site_label_2
_geom_bond_distance
_geom_bond_site_symmetry_2
Br1 Mn1 2.4611(10) .
Br2 Mn1 2.4543(11) .
Mn1 O1 2.010(4) .
Mn1 O2 2.056(4) 1_455
P2 O2 1.487(4) .
P2 C12 1.772(6) .
P2 C6 1.780(6) .
P2 C1 1.814(5) .
P1 O1 1.494(4) .
P1 C18 1.777(7) .
P1 C24 1.767(7) .
P1 C5 1.800(5) .
N1 C5 1.331(6) .
N1 C1 1.342(6) .
C1 C2 1.381(7) .
C4 C3 1.361(8) .
C4 C5 1.389(7) .
C4 H4A 0.9300 .
C3 C2 1.364(8) .
C3 H3A 0.9300 .
C2 H2B 0.9300 .
C15 C14 1.286(14) .
C15 C16 1.33(2) .
C15 H15A 0.9300 .
C25 C24 1.346(7) .
C25 C26 1.363(8) .
C25 H25A 0.9300 .
C21 C22 1.31(2) .
C21 C20 1.374(15) .
C21 H21A 0.9300 .
C11 C6 1.325(12) .
C11 C10 1.392(13) .
C11 H11A 0.9300 .
C26 C27 1.324(8) .
C26 H26A 0.9300 .
C20 C19 1.368(10) .
C20 H20A 0.9300 .
C12 C17 1.302(11) .
C12 C13 1.375(10) .
C8 C9 1.31(2) .
C8 C7 1.393(13) .
C8 H8A 0.9300 .
C10 C9 1.32(2) .
C10 H10A 0.9300 .
C19 C18 1.358(10) .
C19 H19A 0.9300 .
C6 C7 1.364(10) .
C16 C17 1.395(16) .
C16 H16A 0.9300 .
C24 C29 1.333(8) .
C29 C28 1.368(8) .
C29 H29A 0.9300 .
C9 H9A 0.9300 .
C18 C23 1.371(11) .
C23 C22 1.338(17) .
C23 H23A 0.9300 .
C13 C14 1.356(11) .
C13 H13A 0.9300 .
C7 H7A 0.9300 .
C14 H14A 0.9300 .
C22 H22A 0.9300 .
C17 H17A 0.9300 .
C27 C28 1.345(9) .
C27 H27A 0.9300 .
C28 H28A 0.9300 .
